data_7248283
loop_
_publ_author_name
'Thirumalaisamy, Anitha'
'Karuppannan, Srinivasan'

_publ_section_title
;
 Nucleation control and separation of ethyl maltol polymorphs under
 different growth conditions through solution crystallization process in
 selected solvent environments
;
_journal_issue 13
_journal_name_full CrystEngComm
_journal_page_first 1902
_journal_page_last 1911
_journal_paper_doi 10.1039/D3CE01154B
_journal_volume 26
_journal_year 2024
_chemical_formula_moiety 'C7 H8 O3'
_chemical_formula_sum 'C7 H8 O3'
_chemical_formula_weight 140.13
_chemical_name_common 'ETHYL MALTOL'
_chemical_name_systematic 2-ETHYL-3-HYDROXY-4-PYRANONE
_space_group_crystal_system triclinic
_space_group_IT_number 2
_space_group_name_Hall '-P 1'
_space_group_name_H-M_alt 'P -1'
_atom_sites_solution_hydrogens geom
_audit_block_doi 10.5517/ccdc.csd.cc2bk3vw
_audit_creation_method SHELXL-2016/6
_audit_update_record
;
2022-03-23 deposited with the CCDC.	2024-02-29 downloaded from the CCDC.
;
_cell_angle_alpha 62.162(3)
_cell_angle_beta 68.379(3)
_cell_angle_gamma 76.408(3)
_cell_formula_units_Z 2
_cell_length_a 7.1414(8)
_cell_length_b 7.6229(8)
_cell_length_c 7.6784(8)
_cell_measurement_reflns_used 6739
_cell_measurement_temperature 296(2)
_cell_measurement_theta_max 27.01
_cell_measurement_theta_min 3.03
_cell_volume 342.61(6)
_computing_cell_refinement 'BRUKER SAINT'
_computing_data_collection 'BRUKER APEX3'
_computing_data_reduction 'BRUKER SAINT'
_computing_structure_refinement 'SHELXL-2016/6 (Sheldrick, 2016)'
_computing_structure_solution 'SHELXT 2014/5 (Sheldrick, 2014)'
_diffrn_ambient_temperature 296(2)
_diffrn_measured_fraction_theta_full 1.000
_diffrn_measured_fraction_theta_max 0.999
_diffrn_measurement_device_type 'Bruker APEX-III PHOTON CMOS DETECTOR'
_diffrn_measurement_method '\f and \w scans'
_diffrn_radiation_type MoK\a
_diffrn_radiation_wavelength 0.71073
_diffrn_reflns_av_R_equivalents 0.0477
_diffrn_reflns_av_unetI/netI 0.0187
_diffrn_reflns_Laue_measured_fraction_full 1.000
_diffrn_reflns_Laue_measured_fraction_max 0.999
_diffrn_reflns_limit_h_max 9
_diffrn_reflns_limit_h_min -9
_diffrn_reflns_limit_k_max 9
_diffrn_reflns_limit_k_min -9
_diffrn_reflns_limit_l_max 9
_diffrn_reflns_limit_l_min -9
_diffrn_reflns_number 19576
_diffrn_reflns_point_group_measured_fraction_full 1.000
_diffrn_reflns_point_group_measured_fraction_max 0.999
_diffrn_reflns_theta_full 25.242
_diffrn_reflns_theta_max 27.247
_diffrn_reflns_theta_min 3.031
_exptl_absorpt_coefficient_mu 0.107
_exptl_absorpt_correction_T_max 0.9980
_exptl_absorpt_correction_T_min 0.9970
_exptl_absorpt_correction_type multi-scan
_exptl_crystal_colour COLORLESS
_exptl_crystal_density_diffrn 1.358
_exptl_crystal_description COLUMNAR
_exptl_crystal_F_000 148
_exptl_crystal_recrystallization_method 'Solution Growth Method'
_exptl_crystal_size_max 0.025
_exptl_crystal_size_mid 0.025
_exptl_crystal_size_min 0.020
_refine_diff_density_max 0.204
_refine_diff_density_min -0.140
_refine_diff_density_rms 0.036
_refine_ls_extinction_coef 0.074(16)
_refine_ls_extinction_expression Fc^*^=kFc[1+0.001xFc^2^\l^3^/sin(2\q)]^-1/4^
_refine_ls_extinction_method 'SHELXL-2016/6 (Sheldrick 2016)'
_refine_ls_goodness_of_fit_ref 1.090
_refine_ls_hydrogen_treatment constr
_refine_ls_matrix_type full
_refine_ls_number_parameters 94
_refine_ls_number_reflns 1529
_refine_ls_number_restraints 0
_refine_ls_restrained_S_all 1.090
_refine_ls_R_factor_all 0.0647
_refine_ls_R_factor_gt 0.0468
_refine_ls_shift/su_max 0.000
_refine_ls_shift/su_mean 0.000
_refine_ls_structure_factor_coef Fsqd
_refine_ls_weighting_details 'w=1/[\s^2^(Fo^2^)+(0.0524P)^2^+0.0679P] where P=(Fo^2^+2Fc^2^)/3'
_refine_ls_weighting_scheme calc
_refine_ls_wR_factor_gt 0.1161
_refine_ls_wR_factor_ref 0.1248
_reflns_Friedel_coverage 0.000
_reflns_number_gt 1137
_reflns_number_total 1529
_reflns_threshold_expression 'I > 2\s(I)'
_cod_data_source_file d3ce01154b2.cif
_cod_data_source_block ID1211EMA_EWTRI_a
_cod_depositor_comments
;
The following automatic conversions were performed:

data item '_exptl_absorpt_correction_type' value 'Multi-scan' was
changed to 'multi-scan' in accordance with the
/home/data/users/saulius/crontab/automatic-downloads/rss-feeds/RSC/lib/dictionaries/cif_core.dic
dictionary named 'cif_core.dic' version 2.4.2 last updated on
2011-04-26.

Automatic conversion script
Id: cif_fix_values 8170 2020-07-09 18:12:32Z antanas 

 Adding full bibliography for 7248281--7248283.cif.
;
_cod_database_code 7248283
_shelx_space_group_comment
;
The symmetry employed for this shelxl refinement is uniquely defined
by the following loop, which should always be used as a source of
symmetry information in preference to the above space-group names.
They are only intended as comments.
;
_shelx_estimated_absorpt_t_min 0.997
_shelx_estimated_absorpt_t_max 0.998

loop_
_space_group_symop_operation_xyz
'x, y, z'
'-x, -y, -z'

loop_
_atom_site_label
_atom_site_type_symbol
_atom_site_fract_x
_atom_site_fract_y
_atom_site_fract_z
_atom_site_U_iso_or_equiv
_atom_site_adp_type
_atom_site_occupancy
_atom_site_site_symmetry_order
_atom_site_calc_flag
_atom_site_refinement_flags_posn
_atom_site_refinement_flags_adp
_atom_site_refinement_flags_occupancy
_atom_site_disorder_assembly
_atom_site_disorder_group
O1 O 0.04608(17) 0.1032(2) 0.66783(17) 0.0636(4) Uani 1 1 d . . . . .
H1 H -0.001916 0.059999 0.793766 0.095 Uiso 1 1 calc R U . . .
O3 O 0.52265(17) 0.30608(18) 0.34480(17) 0.0611(4) Uani 1 1 d . . . . .
O2 O 0.22952(18) 0.0360(2) 0.95314(17) 0.0669(4) Uani 1 1 d . . . . .
C1 C 0.3323(2) 0.2495(2) 0.4085(2) 0.0498(4) Uani 1 1 d . . . . .
C2 C 0.2331(2) 0.1591(2) 0.6107(2) 0.0462(4) Uani 1 1 d . . . . .
C3 C 0.3227(2) 0.1186(2) 0.7675(2) 0.0469(4) Uani 1 1 d . . . . .
C4 C 0.5233(2) 0.1792(2) 0.6890(3) 0.0537(4) Uani 1 1 d . . . . .
H4 H 0.592355 0.156713 0.780185 0.064 Uiso 1 1 calc R U . . .
C6 C 0.2521(3) 0.3060(3) 0.2342(3) 0.0610(5) Uani 1 1 d . . . . .
H6A H 0.151559 0.216093 0.276703 0.073 Uiso 1 1 calc R U . . .
H6B H 0.361084 0.292591 0.118720 0.073 Uiso 1 1 calc R U . . .
C5 C 0.6112(3) 0.2672(3) 0.4876(3) 0.0619(5) Uani 1 1 d . . . . .
H5 H 0.741945 0.304366 0.442089 0.074 Uiso 1 1 calc R U . . .
C7 C 0.1583(3) 0.5165(3) 0.1661(3) 0.0801(6) Uani 1 1 d . . . . .
H7A H 0.048554 0.529489 0.279392 0.120 Uiso 1 1 calc R U . . .
H7B H 0.108499 0.548429 0.053628 0.120 Uiso 1 1 calc R U . . .
H7C H 0.258027 0.605978 0.122049 0.120 Uiso 1 1 calc R U . . .

loop_
_atom_site_aniso_label
_atom_site_aniso_U_11
_atom_site_aniso_U_22
_atom_site_aniso_U_33
_atom_site_aniso_U_23
_atom_site_aniso_U_13
_atom_site_aniso_U_12
O1 0.0483(7) 0.0986(10) 0.0488(7) -0.0272(7) -0.0153(5) -0.0217(6)
O3 0.0503(7) 0.0777(8) 0.0501(7) -0.0225(6) -0.0100(5) -0.0143(6)
O2 0.0546(7) 0.0954(10) 0.0449(7) -0.0169(6) -0.0178(5) -0.0188(6)
C1 0.0455(8) 0.0566(9) 0.0510(9) -0.0255(7) -0.0155(7) -0.0024(7)
C2 0.0409(8) 0.0533(9) 0.0479(8) -0.0227(7) -0.0154(6) -0.0035(6)
C3 0.0438(8) 0.0505(9) 0.0487(9) -0.0201(7) -0.0185(7) -0.0020(6)
C4 0.0467(9) 0.0621(10) 0.0589(10) -0.0244(8) -0.0243(7) -0.0042(7)
C6 0.0622(11) 0.0774(12) 0.0481(9) -0.0281(8) -0.0173(8) -0.0086(9)
C5 0.0438(9) 0.0782(12) 0.0654(11) -0.0279(9) -0.0165(8) -0.0127(8)
C7 0.0882(14) 0.0794(14) 0.0706(13) -0.0165(10) -0.0409(11) -0.0076(11)

loop_
_atom_type_symbol
_atom_type_description
_atom_type_scat_dispersion_real
_atom_type_scat_dispersion_imag
_atom_type_scat_source
C C 0.0033 0.0016 'International Tables Vol C Tables 4.2.6.8 and 6.1.1.4'
H H 0.0000 0.0000 'International Tables Vol C Tables 4.2.6.8 and 6.1.1.4'
O O 0.0106 0.0060 'International Tables Vol C Tables 4.2.6.8 and 6.1.1.4'

loop_
_geom_angle_atom_site_label_1
_geom_angle_atom_site_label_2
_geom_angle_atom_site_label_3
_geom_angle
_geom_angle_site_symmetry_1
_geom_angle_site_symmetry_3
_geom_angle_publ_flag
C2 O1 H1 109.5 . . ?
C5 O3 C1 118.95(13) . . ?
C2 C1 O3 120.71(14) . . ?
C2 C1 C6 126.25(15) . . ?
O3 C1 C6 113.00(14) . . ?
C1 C2 O1 119.01(13) . . ?
C1 C2 C3 121.64(14) . . ?
O1 C2 C3 119.35(13) . . ?
O2 C3 C4 124.49(14) . . ?
O2 C3 C2 121.05(14) . . ?
C4 C3 C2 114.47(14) . . ?
C5 C4 C3 120.40(15) . . ?
C5 C4 H4 119.8 . . ?
C3 C4 H4 119.8 . . ?
C1 C6 C7 111.51(15) . . ?
C1 C6 H6A 109.3 . . ?
C7 C6 H6A 109.3 . . ?
C1 C6 H6B 109.3 . . ?
C7 C6 H6B 109.3 . . ?
H6A C6 H6B 108.0 . . ?
C4 C5 O3 123.82(15) . . ?
C4 C5 H5 118.1 . . ?
O3 C5 H5 118.1 . . ?
C6 C7 H7A 109.5 . . ?
C6 C7 H7B 109.5 . . ?
H7A C7 H7B 109.5 . . ?
C6 C7 H7C 109.5 . . ?
H7A C7 H7C 109.5 . . ?
H7B C7 H7C 109.5 . . ?

loop_
_geom_bond_atom_site_label_1
_geom_bond_atom_site_label_2
_geom_bond_distance
_geom_bond_site_symmetry_2
_geom_bond_publ_flag
O1 C2 1.3490(18) . ?
O1 H1 0.8200 . ?
O3 C5 1.346(2) . ?
O3 C1 1.3641(19) . ?
O2 C3 1.2374(19) . ?
C1 C2 1.344(2) . ?
C1 C6 1.489(2) . ?
C2 C3 1.442(2) . ?
C3 C4 1.430(2) . ?
C4 C5 1.322(2) . ?
C4 H4 0.9300 . ?
C6 C7 1.506(3) . ?
C6 H6A 0.9700 . ?
C6 H6B 0.9700 . ?
C5 H5 0.9300 . ?
C7 H7A 0.9600 . ?
C7 H7B 0.9600 . ?
C7 H7C 0.9600 . ?

loop_
_geom_torsion_atom_site_label_1
_geom_torsion_atom_site_label_2
_geom_torsion_atom_site_label_3
_geom_torsion_atom_site_label_4
_geom_torsion
_geom_torsion_site_symmetry_1
_geom_torsion_site_symmetry_2
_geom_torsion_site_symmetry_3
_geom_torsion_site_symmetry_4
_geom_torsion_publ_flag
C5 O3 C1 C2 1.0(2) . . . . ?
C5 O3 C1 C6 178.75(15) . . . . ?
O3 C1 C2 O1 -179.21(14) . . . . ?
C6 C1 C2 O1 3.4(3) . . . . ?
O3 C1 C2 C3 0.1(2) . . . . ?
C6 C1 C2 C3 -177.36(15) . . . . ?
C1 C2 C3 O2 179.71(16) . . . . ?
O1 C2 C3 O2 -1.0(2) . . . . ?
C1 C2 C3 C4 -1.0(2) . . . . ?
O1 C2 C3 C4 178.29(14) . . . . ?
O2 C3 C4 C5 -179.85(17) . . . . ?
C2 C3 C4 C5 0.9(2) . . . . ?
C2 C1 C6 C7 92.9(2) . . . . ?
O3 C1 C6 C7 -84.66(18) . . . . ?
C3 C4 C5 O3 0.2(3) . . . . ?
C1 O3 C5 C4 -1.1(3) . . . . ?
